data_7018693
loop_
_publ_author_name
'Abdul-Kadir, Maisara'
'Hanton, Lyall R.'
'Sumby, Christopher J.'

_publ_section_title
;
 Building blocks for coordination polymers: self-assembled cleft-like and
 planar discrete metallo-macrocyclic complexes.
;
_journal_issue 15
_journal_name_full 'Dalton transactions (Cambridge, England : 2003)'
_journal_page_first 4497
_journal_page_last 4505
_journal_paper_doi 10.1039/c2dt12320g
_journal_volume 41
_journal_year 2012
_chemical_formula_sum 'C28.5 H32 Cl2 Cu2 N6 O17.5'
_chemical_formula_weight 936.58
_chemical_name_systematic
;
?
;
_space_group_IT_number 5
_symmetry_cell_setting monoclinic
_symmetry_space_group_name_Hall 'C 2y'
_symmetry_space_group_name_H-M 'C 1 2 1'
_atom_sites_solution_hydrogens geom
_atom_sites_solution_primary direct
_atom_sites_solution_secondary difmap
_audit_creation_method SHELXL-97
_cell_angle_alpha 90.00
_cell_angle_beta 107.998(5)
_cell_angle_gamma 90.00
_cell_formula_units_Z 4
_cell_length_a 28.939(15)
_cell_length_b 7.388(3)
_cell_length_c 17.880(9)
_cell_measurement_reflns_used 8665
_cell_measurement_temperature 93(2)
_cell_measurement_theta_max 23.65
_cell_measurement_theta_min 2.17
_cell_volume 3636(3)
_computing_cell_refinement 'APEXII (Bruker, 2004)'
_computing_data_collection 'APEXII (Bruker, 2004)'
_computing_data_reduction 'APEXII (Bruker, 2004)'
_computing_molecular_graphics 'XSeed (Barbour, 2001)'
_computing_publication_material 'local program'
_computing_structure_refinement 'SHELXL-97 (Sheldrick, 1997)'
_computing_structure_solution 'SHELXS-97 (Sheldrick, 1990)'
_diffrn_ambient_temperature 93(2)
_diffrn_measured_fraction_theta_full 0.957
_diffrn_measured_fraction_theta_max 0.957
_diffrn_measurement_device_type 'CCD area detector'
_diffrn_measurement_method 'phi and omega scans'
_diffrn_radiation_monochromator graphite
_diffrn_radiation_source 'fine-focus sealed tube'
_diffrn_radiation_type MoK\a
_diffrn_radiation_wavelength 0.71075
_diffrn_reflns_av_R_equivalents 0.0321
_diffrn_reflns_av_sigmaI/netI 0.0393
_diffrn_reflns_limit_h_max 33
_diffrn_reflns_limit_h_min -27
_diffrn_reflns_limit_k_max 8
_diffrn_reflns_limit_k_min -7
_diffrn_reflns_limit_l_max 21
_diffrn_reflns_limit_l_min -21
_diffrn_reflns_number 19477
_diffrn_reflns_theta_full 25.00
_diffrn_reflns_theta_max 25.00
_diffrn_reflns_theta_min 1.20
_exptl_absorpt_coefficient_mu 1.403
_exptl_absorpt_correction_T_max 0.9333
_exptl_absorpt_correction_T_min 0.6044
_exptl_absorpt_correction_type multi-scan
_exptl_absorpt_process_details
;
Using multiple and symmetry-related data measurements
via the program SADABS.
See R.H. Blessing, Acta Cryst (1995), A51, 33-38
;
_exptl_crystal_colour blue
_exptl_crystal_density_diffrn 1.711
_exptl_crystal_density_method 'not measured'
_exptl_crystal_description rod
_exptl_crystal_F_000 1908
_exptl_crystal_size_max 0.40
_exptl_crystal_size_mid 0.12
_exptl_crystal_size_min 0.05
_refine_diff_density_max 1.456
_refine_diff_density_min -1.218
_refine_diff_density_rms 0.124
_refine_ls_abs_structure_details 'Flack H D (1983), Acta Cryst. A39, 876-881'
_refine_ls_abs_structure_Flack 0.27(2)
_refine_ls_extinction_method none
_refine_ls_goodness_of_fit_ref 1.028
_refine_ls_hydrogen_treatment constr
_refine_ls_matrix_type full
_refine_ls_number_parameters 509
_refine_ls_number_reflns 5524
_refine_ls_number_restraints 2
_refine_ls_restrained_S_all 1.028
_refine_ls_R_factor_all 0.0683
_refine_ls_R_factor_gt 0.0611
_refine_ls_shift/su_max 0.002
_refine_ls_shift/su_mean 0.000
_refine_ls_structure_factor_coef Fsqd
_refine_ls_weighting_details 'calc w=1/[\s^2^(Fo^2^)+(0.1070P)^2^+23.7281P] where P=(Fo^2^+2Fc^2^)/3'
_refine_ls_weighting_scheme calc
_refine_ls_wR_factor_gt 0.1577
_refine_ls_wR_factor_ref 0.1653
_reflns_number_gt 4999
_reflns_number_total 5524
_reflns_threshold_expression >2sigma(I)
_cod_data_source_file c2dt12320g.txt
_cod_data_source_block compound_9
_cod_depositor_comments
;
The following automatic conversions were performed:

'_symmetry_cell_setting' value 'Monoclinic' changed to 'monoclinic'
according to /home/saulius/struct/CIF-dictionaries/cif_core.dic
dictionary named 'cif_core.dic' version 2.4.1 from 2010-06-29.

Automatic conversion script
Id: cif_fix_values 1715 2011-07-08 13:25:40Z adriana 
;
_cod_original_sg_symbol_H-M 'C2 '
_cod_original_formula_sum 'C28.50 H32 Cl2 Cu2 N6 O17.50'
_cod_database_code 7018693

loop_
_symmetry_equiv_pos_as_xyz
'x, y, z'
'-x, y, -z'
'x+1/2, y+1/2, z'
'-x+1/2, y+1/2, -z'

loop_
_atom_site_label
_atom_site_type_symbol
_atom_site_fract_x
_atom_site_fract_y
_atom_site_fract_z
_atom_site_U_iso_or_equiv
_atom_site_adp_type
_atom_site_occupancy
_atom_site_symmetry_multiplicity
_atom_site_calc_flag
_atom_site_refinement_flags
Cu1 Cu 0.41225(3) 0.31000(11) 1.08134(5) 0.0239(2) Uani 1 1 d .
N1A N 0.3730(2) 0.4634(8) 0.9999(3) 0.0214(13) Uani 1 1 d .
N1B N 0.3673(2) 0.2967(10) 0.4208(3) 0.0275(14) Uani 1 1 d .
Cu2 Cu 0.39142(3) 0.44138(13) 0.51313(5) 0.0307(3) Uani 1 1 d .
C2A C 0.3597(3) 0.6248(11) 1.0204(4) 0.0274(17) Uani 1 1 d .
C2B C 0.3495(3) 0.1328(12) 0.4279(5) 0.0349(19) Uani 1 1 d .
C3A C 0.3332(3) 0.7450(12) 0.9628(5) 0.034(2) Uani 1 1 d .
H3A H 0.3236 0.8605 0.9762 0.041 Uiso 1 1 calc R
C3B C 0.3344(3) 0.0179(11) 0.3647(6) 0.038(2) Uani 1 1 d .
H3B H 0.3220 -0.0989 0.3697 0.046 Uiso 1 1 calc R
C4A C 0.3214(3) 0.6889(13) 0.8858(5) 0.039(2) Uani 1 1 d .
H4A H 0.3023 0.7662 0.8457 0.047 Uiso 1 1 calc R
C4B C 0.3380(3) 0.0785(13) 0.2931(5) 0.038(2) Uani 1 1 d .
H4B H 0.3274 0.0027 0.2481 0.046 Uiso 1 1 calc R
C5A C 0.3365(3) 0.5231(11) 0.8644(5) 0.0312(19) Uani 1 1 d .
H5A H 0.3290 0.4874 0.8109 0.037 Uiso 1 1 calc R
C5B C 0.3569(3) 0.2477(12) 0.2866(5) 0.0320(19) Uani 1 1 d .
H5B H 0.3593 0.2890 0.2376 0.038 Uiso 1 1 calc R
C6A C 0.3632(3) 0.4129(10) 0.9252(4) 0.0232(16) Uani 1 1 d .
C6B C 0.3722(3) 0.3555(10) 0.3530(4) 0.0239(17) Uani 1 1 d .
C12A C 0.3798(3) 0.6543(11) 1.1083(5) 0.0288(18) Uani 1 1 d .
C12B C 0.3507(3) 0.0998(13) 0.5119(6) 0.041(2) Uani 1 1 d .
O13A O 0.4022(2) 0.5172(7) 1.1475(3) 0.0294(13) Uani 1 1 d .
O13B O 0.3676(2) 0.2278(9) 0.5610(4) 0.0415(15) Uani 1 1 d .
O14A O 0.3766(2) 0.8014(8) 1.1370(3) 0.0343(13) Uani 1 1 d .
O14B O 0.3345(2) -0.0440(9) 0.5296(4) 0.0526(18) Uani 1 1 d .
C16A C 0.3878(3) 0.2348(11) 0.9209(4) 0.0258(17) Uani 1 1 d .
C16B C 0.3989(3) 0.5309(11) 0.3665(4) 0.0231(16) Uani 1 1 d .
O17A O 0.4132(2) 0.1648(8) 0.9853(3) 0.0327(13) Uani 1 1 d .
O17B O 0.4127(2) 0.5929(8) 0.4355(3) 0.0307(13) Uani 1 1 d .
N18A N 0.3834(2) 0.1613(9) 0.8525(4) 0.0268(14) Uani 1 1 d .
H18A H 0.3625 0.2086 0.8103 0.032 Uiso 1 1 calc R
N18B N 0.4096(2) 0.6092(9) 0.3075(3) 0.0261(14) Uani 1 1 d .
H18B H 0.3957 0.5688 0.2595 0.031 Uiso 1 1 calc R
C19A C 0.4117(3) 0.0039(10) 0.8434(4) 0.0263(17) Uani 1 1 d .
H19A H 0.3907 -0.0828 0.8057 0.032 Uiso 1 1 calc R
H19B H 0.4254 -0.0581 0.8946 0.032 Uiso 1 1 calc R
C19B C 0.4438(3) 0.7611(10) 0.3189(4) 0.0288(18) Uani 1 1 d .
H19C H 0.4474 0.8206 0.3700 0.035 Uiso 1 1 calc R
H19D H 0.4314 0.8516 0.2766 0.035 Uiso 1 1 calc R
N21A N 0.5315(2) 0.1957(8) 0.8419(3) 0.0204(13) Uani 1 1 d .
N21B N 0.5685(2) 0.5538(10) 0.3900(4) 0.0323(16) Uani 1 1 d .
C22A C 0.4952(3) 0.1243(10) 0.8647(4) 0.0225(16) Uani 1 1 d .
H22A H 0.4995 0.1130 0.9194 0.027 Uiso 1 1 calc R
C22B C 0.5260(3) 0.6292(11) 0.3874(4) 0.0254(17) Uani 1 1 d .
H22B H 0.5184 0.6422 0.4351 0.031 Uiso 1 1 calc R
C23A C 0.4528(3) 0.0679(10) 0.8130(4) 0.0214(16) Uani 1 1 d .
C23B C 0.4921(3) 0.6900(11) 0.3172(4) 0.0275(18) Uani 1 1 d .
C24A C 0.4467(3) 0.0761(10) 0.7345(4) 0.0249(17) Uani 1 1 d .
H24A H 0.4174 0.0348 0.6977 0.030 Uiso 1 1 calc R
C24B C 0.5052(3) 0.6762(11) 0.2498(4) 0.0305(19) Uani 1 1 d .
H24B H 0.4835 0.7158 0.2010 0.037 Uiso 1 1 calc R
C25A C 0.4832(3) 0.1442(11) 0.7088(4) 0.0270(17) Uani 1 1 d .
H25A H 0.4793 0.1507 0.6541 0.032 Uiso 1 1 calc R
C25B C 0.5495(3) 0.6052(12) 0.2529(4) 0.0319(19) Uani 1 1 d .
H25B H 0.5587 0.5975 0.2063 0.038 Uiso 1 1 calc R
C26A C 0.5256(3) 0.2033(9) 0.7634(4) 0.0223(16) Uani 1 1 d .
H26A H 0.5511 0.2499 0.7459 0.027 Uiso 1 1 calc R
C26B C 0.5804(3) 0.5460(13) 0.3225(5) 0.037(2) Uani 1 1 d .
H26B H 0.6111 0.4979 0.3237 0.044 Uiso 1 1 calc R
O27A O 0.35374(19) 0.1480(8) 1.1041(3) 0.0302(12) Uani 1 1 d .
H27A H 0.3623 0.0532 1.1418 0.036 Uiso 1 1 d R
O27B O 0.3252(2) 0.6009(10) 0.5019(4) 0.0498(17) Uani 1 1 d .
H27B H 0.3303 0.7198 0.5230 0.060 Uiso 1 1 d R
C28A C 0.3035(3) 0.1822(13) 1.0633(6) 0.046(2) Uani 1 1 d .
H28A H 0.2944 0.3014 1.0784 0.069 Uiso 1 1 calc R
H28B H 0.2834 0.0889 1.0771 0.069 Uiso 1 1 calc R
H28C H 0.2982 0.1796 1.0064 0.069 Uiso 1 1 calc R
C28B C 0.2778(7) 0.548(3) 0.4701(14) 0.149(9) Uani 1 1 d .
H28D H 0.2602 0.5693 0.5082 0.224 Uiso 1 1 calc R
H28E H 0.2765 0.4193 0.4568 0.224 Uiso 1 1 calc R
H28F H 0.2626 0.6188 0.4223 0.224 Uiso 1 1 calc R
Cl30 Cl 0.5000 0.6117(3) 1.0000 0.0279(6) Uani 1 2 d S
O31 O 0.5248(6) 0.722(4) 0.9684(16) 0.308(18) Uani 1 1 d .
O32 O 0.4683(12) 0.541(4) 0.9366(10) 0.330(19) Uani 1 1 d .
Cl35 Cl 0.5000 0.1439(4) 0.5000 0.0425(8) Uani 1 2 d S
O36 O 0.4654(4) 0.0382(18) 0.5151(5) 0.106(4) Uani 1 1 d .
O37 O 0.5218(7) 0.245(2) 0.5672(9) 0.222(11) Uani 1 1 d .
Cl40 Cl 0.73564(9) 0.6478(4) 0.8139(3) 0.0934(14) Uani 1 1 d .
O41 O 0.7000(5) 0.5537(19) 0.8334(14) 0.192(9) Uani 1 1 d .
O42 O 0.7350(4) 0.8354(11) 0.8547(7) 0.092(3) Uani 1 1 d .
O43 O 0.7814(3) 0.5918(12) 0.8477(5) 0.075(2) Uani 1 1 d .
O44 O 0.7214(8) 0.689(2) 0.7381(7) 0.214(11) Uani 1 1 d .
O50 O 0.3278(3) 0.2720(10) 0.6980(4) 0.064(2) Uani 1 1 d .
C52 C 0.2880(9) -0.224(4) 0.6691(16) 0.087(8) Uiso 0.50 1 d PD
H52A H 0.2981 -0.3183 0.7095 0.130 Uiso 0.50 1 calc PR
H52B H 0.2767 -0.2808 0.6170 0.130 Uiso 0.50 1 calc PR
H52C H 0.2616 -0.1528 0.6778 0.130 Uiso 0.50 1 calc PR
O51 O 0.3253(7) -0.117(3) 0.6730(11) 0.088(6) Uiso 0.50 1 d PD
H51 H 0.3184 -0.0502 0.6330 0.105 Uiso 0.50 1 calc PR

loop_
_atom_site_aniso_label
_atom_site_aniso_U_11
_atom_site_aniso_U_22
_atom_site_aniso_U_33
_atom_site_aniso_U_23
_atom_site_aniso_U_13
_atom_site_aniso_U_12
Cu1 0.0282(5) 0.0192(5) 0.0244(4) 0.0025(4) 0.0083(4) 0.0054(4)
N1A 0.021(3) 0.012(3) 0.033(3) 0.000(3) 0.010(2) -0.003(3)
N1B 0.025(3) 0.023(4) 0.033(3) 0.003(3) 0.007(3) -0.001(3)
Cu2 0.0319(6) 0.0303(6) 0.0287(5) 0.0063(4) 0.0076(4) -0.0039(5)
C2A 0.021(4) 0.021(4) 0.038(4) 0.013(3) 0.004(3) 0.005(3)
C2B 0.024(4) 0.025(5) 0.057(5) 0.006(4) 0.015(4) -0.003(4)
C3A 0.036(5) 0.024(5) 0.038(4) 0.002(3) 0.004(4) 0.008(4)
C3B 0.034(5) 0.013(4) 0.070(6) -0.005(4) 0.018(4) -0.010(4)
C4A 0.040(5) 0.036(6) 0.032(4) 0.006(4) -0.004(4) 0.013(4)
C4B 0.033(5) 0.031(5) 0.051(5) -0.013(4) 0.011(4) -0.010(4)
C5A 0.036(5) 0.025(4) 0.026(4) -0.003(3) 0.000(3) 0.008(4)
C5B 0.022(4) 0.031(5) 0.042(4) -0.005(3) 0.009(3) -0.002(4)
C6A 0.031(4) 0.012(4) 0.030(4) 0.002(3) 0.013(3) 0.002(3)
C6B 0.015(4) 0.021(4) 0.035(4) 0.003(3) 0.007(3) 0.003(3)
C12A 0.035(5) 0.014(4) 0.041(4) 0.003(4) 0.017(4) 0.003(4)
C12B 0.030(5) 0.035(6) 0.062(6) 0.016(5) 0.020(4) 0.006(4)
O13A 0.037(3) 0.026(3) 0.025(3) 0.002(2) 0.009(2) 0.001(3)
O13B 0.046(4) 0.034(4) 0.044(3) 0.013(3) 0.014(3) -0.006(3)
O14A 0.054(4) 0.018(3) 0.033(3) 0.000(3) 0.016(3) 0.004(3)
O14B 0.044(4) 0.028(4) 0.095(5) 0.022(4) 0.035(4) -0.005(3)
C16A 0.027(4) 0.021(4) 0.029(4) 0.005(3) 0.008(3) 0.002(3)
C16B 0.013(4) 0.025(4) 0.027(4) 0.000(3) -0.002(3) -0.003(3)
O17A 0.040(3) 0.031(3) 0.027(3) 0.000(2) 0.010(2) 0.009(3)
O17B 0.040(3) 0.032(3) 0.017(3) -0.001(2) 0.005(2) -0.003(3)
N18A 0.019(3) 0.028(4) 0.026(3) -0.003(3) -0.002(3) 0.002(3)
N18B 0.027(4) 0.029(4) 0.019(3) -0.002(3) 0.004(3) -0.003(3)
C19A 0.031(4) 0.019(4) 0.032(4) -0.004(3) 0.014(3) -0.007(3)
C19B 0.032(4) 0.017(4) 0.033(4) -0.001(3) 0.004(3) -0.007(3)
N21A 0.026(3) 0.011(3) 0.023(3) -0.001(2) 0.006(3) -0.003(3)
N21B 0.027(4) 0.043(4) 0.026(3) -0.007(3) 0.007(3) 0.000(3)
C22A 0.026(4) 0.019(4) 0.025(3) -0.003(3) 0.011(3) 0.003(3)
C22B 0.031(4) 0.024(4) 0.022(4) 0.000(3) 0.008(3) -0.003(4)
C23A 0.023(4) 0.016(4) 0.027(4) -0.002(3) 0.010(3) 0.001(3)
C23B 0.031(4) 0.024(4) 0.024(4) 0.000(3) 0.002(3) -0.013(4)
C24A 0.024(4) 0.014(4) 0.035(4) -0.005(3) 0.006(3) 0.004(3)
C24B 0.040(5) 0.028(5) 0.027(4) 0.000(3) 0.014(3) -0.013(4)
C25A 0.039(5) 0.019(4) 0.024(4) -0.002(3) 0.009(3) 0.013(4)
C25B 0.040(5) 0.033(5) 0.027(4) -0.009(3) 0.016(4) -0.016(4)
C26A 0.031(4) 0.013(4) 0.029(4) 0.000(3) 0.018(3) 0.001(3)
C26B 0.028(5) 0.053(6) 0.034(4) -0.006(4) 0.016(4) -0.021(4)
O27A 0.029(3) 0.024(3) 0.037(3) 0.005(2) 0.008(2) 0.005(3)
O27B 0.028(3) 0.051(5) 0.066(4) 0.001(3) 0.008(3) -0.001(3)
C28A 0.034(5) 0.034(6) 0.070(6) 0.013(5) 0.014(5) 0.004(4)
C28B 0.086(14) 0.14(2) 0.21(2) -0.027(18) 0.034(14) 0.013(13)
Cl30 0.0371(15) 0.0176(14) 0.0312(13) 0.000 0.0138(11) 0.000
O31 0.132(14) 0.44(4) 0.37(3) 0.28(3) 0.107(17) 0.010(18)
O32 0.54(4) 0.35(3) 0.108(11) -0.096(15) 0.109(18) -0.33(3)
Cl35 0.079(2) 0.0239(16) 0.0390(15) 0.000 0.0391(16) 0.000
O36 0.089(7) 0.179(12) 0.052(5) -0.024(6) 0.023(5) -0.069(7)
O37 0.32(2) 0.250(19) 0.183(12) -0.171(13) 0.205(14) -0.241(18)
Cl40 0.0268(14) 0.054(2) 0.162(3) 0.064(2) -0.0260(16) -0.0141(13)
O41 0.103(9) 0.092(9) 0.42(3) -0.109(14) 0.138(14) -0.047(8)
O42 0.089(7) 0.026(5) 0.143(8) 0.001(5) 0.008(6) 0.008(4)
O43 0.046(5) 0.060(6) 0.105(6) 0.018(5) 0.005(4) 0.003(4)
O44 0.31(2) 0.193(17) 0.088(8) 0.015(9) -0.009(11) 0.199(17)
O50 0.087(5) 0.043(5) 0.039(3) -0.004(3) -0.013(3) 0.014(4)

loop_
_atom_type_symbol
_atom_type_description
_atom_type_scat_dispersion_real
_atom_type_scat_dispersion_imag
_atom_type_scat_source
C C 0.0033 0.0016 'International Tables Vol C Tables 4.2.6.8 and 6.1.1.4'
H H 0.0000 0.0000 'International Tables Vol C Tables 4.2.6.8 and 6.1.1.4'
Cl Cl 0.1484 0.1585 'International Tables Vol C Tables 4.2.6.8 and 6.1.1.4'
Cu Cu 0.3201 1.2651 'International Tables Vol C Tables 4.2.6.8 and 6.1.1.4'
N N 0.0061 0.0033 'International Tables Vol C Tables 4.2.6.8 and 6.1.1.4'
O O 0.0106 0.0060 'International Tables Vol C Tables 4.2.6.8 and 6.1.1.4'

loop_
_geom_angle_atom_site_label_1
_geom_angle_atom_site_label_2
_geom_angle_atom_site_label_3
_geom_angle
_geom_angle_site_symmetry_1
_geom_angle_site_symmetry_3
N1A Cu1 N21A 162.3(2) . 2_657
N1A Cu1 O13A 80.6(2) . .
N21A Cu1 O13A 99.0(2) 2_657 .
N1A Cu1 O17A 80.2(2) . .
N21A Cu1 O17A 97.9(2) 2_657 .
O13A Cu1 O17A 160.3(2) . .
N1A Cu1 O27A 98.8(2) . .
N21A Cu1 O27A 98.9(2) 2_657 .
O13A Cu1 O27A 92.6(2) . .
O17A Cu1 O27A 94.7(2) . .
C6A N1A C2A 122.3(6) . .
C6A N1A Cu1 119.3(5) . .
C2A N1A Cu1 118.1(5) . .
C2B N1B C6B 122.2(7) . .
C2B N1B Cu2 118.3(5) . .
C6B N1B Cu2 119.3(5) . .
N1B Cu2 N21B 165.1(3) . 2_656
N1B Cu2 O13B 81.2(3) . .
N21B Cu2 O13B 98.3(3) 2_656 .
N1B Cu2 O17B 79.9(3) . .
N21B Cu2 O17B 98.6(3) 2_656 .
O13B Cu2 O17B 160.3(2) . .
N1B Cu2 O27B 98.3(3) . .
N21B Cu2 O27B 96.6(3) 2_656 .
O13B Cu2 O27B 93.2(3) . .
O17B Cu2 O27B 94.7(3) . .
N1A C2A C3A 120.3(7) . .
N1A C2A C12A 111.2(6) . .
C3A C2A C12A 128.4(7) . .
N1B C2B C3B 121.0(8) . .
N1B C2B C12B 110.4(8) . .
C3B C2B C12B 128.5(8) . .
C4A C3A C2A 117.0(8) . .
C4A C3A H3A 121.5 . .
C2A C3A H3A 121.5 . .
C2B C3B C4B 117.7(8) . .
C2B C3B H3B 121.2 . .
C4B C3B H3B 121.2 . .
C3A C4A C5A 122.6(8) . .
C3A C4A H4A 118.7 . .
C5A C4A H4A 118.7 . .
C5B C4B C3B 120.8(8) . .
C5B C4B H4B 119.6 . .
C3B C4B H4B 119.6 . .
C6A C5A C4A 116.5(7) . .
C6A C5A H5A 121.8 . .
C4A C5A H5A 121.8 . .
C6B C5B C4B 118.5(8) . .
C6B C5B H5B 120.7 . .
C4B C5B H5B 120.7 . .
N1A C6A C5A 121.2(7) . .
N1A C6A C16A 109.8(6) . .
C5A C6A C16A 128.9(7) . .
N1B C6B C5B 119.7(7) . .
N1B C6B C16B 109.3(6) . .
C5B C6B C16B 130.7(7) . .
O14A C12A O13A 124.4(7) . .
O14A C12A C2A 120.7(7) . .
O13A C12A C2A 114.8(7) . .
O14B C12B O13B 123.4(9) . .
O14B C12B C2B 119.8(9) . .
O13B C12B C2B 116.7(8) . .
C12A O13A Cu1 114.8(5) . .
C12B O13B Cu2 113.3(5) . .
O17A C16A N18A 122.7(7) . .
O17A C16A C6A 117.3(7) . .
N18A C16A C6A 119.9(7) . .
O17B C16B N18B 122.7(7) . .
O17B C16B C6B 117.8(7) . .
N18B C16B C6B 119.3(6) . .
C16A O17A Cu1 113.3(5) . .
C16B O17B Cu2 113.5(5) . .
C16A N18A C19A 122.6(7) . .
C16A N18A H18A 118.7 . .
C19A N18A H18A 118.7 . .
C16B N18B C19B 122.6(6) . .
C16B N18B H18B 118.7 . .
C19B N18B H18B 118.7 . .
N18A C19A C23A 108.6(6) . .
N18A C19A H19A 110.0 . .
C23A C19A H19A 110.0 . .
N18A C19A H19B 110.0 . .
C23A C19A H19B 110.0 . .
H19A C19A H19B 108.4 . .
N18B C19B C23B 108.8(6) . .
N18B C19B H19C 109.9 . .
C23B C19B H19C 109.9 . .
N18B C19B H19D 109.9 . .
C23B C19B H19D 109.9 . .
H19C C19B H19D 108.3 . .
C22A N21A C26A 117.9(6) . .
C22A N21A Cu1 120.8(5) . 2_657
C26A N21A Cu1 120.9(5) . 2_657
C22B N21B C26B 118.1(7) . .
C22B N21B Cu2 119.8(5) . 2_656
C26B N21B Cu2 121.9(6) . 2_656
N21A C22A C23A 122.8(6) . .
N21A C22A H22A 118.6 . .
C23A C22A H22A 118.6 . .
N21B C22B C23B 123.0(7) . .
N21B C22B H22B 118.5 . .
C23B C22B H22B 118.5 . .
C22A C23A C24A 119.3(7) . .
C22A C23A C19A 119.6(6) . .
C24A C23A C19A 121.0(7) . .
C24B C23B C22B 117.0(8) . .
C24B C23B C19B 123.5(7) . .
C22B C23B C19B 119.4(7) . .
C23A C24A C25A 119.8(7) . .
C23A C24A H24A 120.1 . .
C25A C24A H24A 120.1 . .
C25B C24B C23B 120.0(8) . .
C25B C24B H24B 120.0 . .
C23B C24B H24B 120.0 . .
C24A C25A C26A 119.1(6) . .
C24A C25A H25A 120.4 . .
C26A C25A H25A 120.4 . .
C26B C25B C24B 120.1(7) . .
C26B C25B H25B 120.0 . .
C24B C25B H25B 120.0 . .
N21A C26A C25A 121.0(7) . .
N21A C26A H26A 119.5 . .
C25A C26A H26A 119.5 . .
N21B C26B C25B 121.7(8) . .
N21B C26B H26B 119.1 . .
C25B C26B H26B 119.1 . .
C28A O27A Cu1 121.7(5) . .
C28A O27A H27A 119.4 . .
Cu1 O27A H27A 119.0 . .
C28B O27B Cu2 128.1(11) . .
C28B O27B H27B 116.0 . .
Cu2 O27B H27B 115.8 . .
O27A C28A H28A 109.5 . .
O27A C28A H28B 109.5 . .
H28A C28A H28B 109.5 . .
O27A C28A H28C 109.5 . .
H28A C28A H28C 109.5 . .
H28B C28A H28C 109.5 . .
O27B C28B H28D 109.5 . .
O27B C28B H28E 109.5 . .
H28D C28B H28E 109.5 . .
O27B C28B H28F 109.5 . .
H28D C28B H28F 109.5 . .
H28E C28B H28F 109.5 . .
O31 Cl30 O31 104(3) 2_657 .
O31 Cl30 O32 106.6(18) 2_657 .
O31 Cl30 O32 101.6(14) . .
O31 Cl30 O32 101.6(14) 2_657 2_657
O31 Cl30 O32 106.6(18) . 2_657
O32 Cl30 O32 134(3) . 2_657
O36 Cl35 O36 109.9(12) 2_656 .
O36 Cl35 O37 107.7(5) 2_656 2_656
O36 Cl35 O37 108.3(10) . 2_656
O36 Cl35 O37 108.3(10) 2_656 .
O36 Cl35 O37 107.8(5) . .
O37 Cl35 O37 114.7(19) 2_656 .
O44 Cl40 O43 119.0(10) . .
O44 Cl40 O41 110.7(14) . .
O43 Cl40 O41 116.4(10) . .
O44 Cl40 O42 103.2(8) . .
O43 Cl40 O42 102.4(6) . .
O41 Cl40 O42 102.2(7) . .
O51 C52 H52A 109.5 . .
O51 C52 H52B 109.5 . .
H52A C52 H52B 109.5 . .
O51 C52 H52C 109.5 . .
H52A C52 H52C 109.5 . .
H52B C52 H52C 109.5 . .
C52 O51 H51 109.5 . .

loop_
_geom_bond_atom_site_label_1
_geom_bond_atom_site_label_2
_geom_bond_distance
_geom_bond_site_symmetry_2
Cu1 N1A 1.916(6) .
Cu1 N21A 1.967(6) 2_657
Cu1 O13A 2.010(5) .
Cu1 O17A 2.033(5) .
Cu1 O27A 2.212(6) .
N1A C6A 1.329(9) .
N1A C2A 1.339(10) .
N1B C2B 1.338(11) .
N1B C6B 1.338(9) .
N1B Cu2 1.908(6) .
Cu2 N21B 1.947(7) 2_656
Cu2 O13B 2.016(6) .
Cu2 O17B 2.022(5) .
Cu2 O27B 2.205(7) .
C2A C3A 1.397(11) .
C2A C12A 1.514(11) .
C2B C3B 1.372(13) .
C2B C12B 1.510(13) .
C3A C4A 1.376(12) .
C3A H3A 0.9500 .
C3B C4B 1.390(13) .
C3B H3B 0.9500 .
C4A C5A 1.394(13) .
C4A H4A 0.9500 .
C4B C5B 1.384(13) .
C4B H4B 0.9500 .
C5A C6A 1.387(11) .
C5A H5A 0.9500 .
C5B C6B 1.383(11) .
C5B H5B 0.9500 .
C6A C16A 1.510(11) .
C6B C16B 1.489(11) .
C12A O14A 1.218(10) .
C12A O13A 1.286(10) .
C12B O14B 1.240(12) .
C12B O13B 1.281(12) .
C16A O17A 1.269(9) .
C16A N18A 1.307(10) .
C16B O17B 1.260(9) .
C16B N18B 1.321(9) .
N18A C19A 1.462(10) .
N18A H18A 0.8800 .
N18B C19B 1.468(10) .
N18B H18B 0.8800 .
C19A C23A 1.524(10) .
C19A H19A 0.9900 .
C19A H19B 0.9900 .
C19B C23B 1.502(12) .
C19B H19C 0.9900 .
C19B H19D 0.9900 .
N21A C22A 1.347(10) .
N21A C26A 1.362(9) .
N21A Cu1 1.967(6) 2_657
N21B C22B 1.338(10) .
N21B C26B 1.356(10) .
N21B Cu2 1.947(7) 2_656
C22A C23A 1.354(10) .
C22A H22A 0.9500 .
C22B C23B 1.406(11) .
C22B H22B 0.9500 .
C23A C24A 1.362(10) .
C23B C24B 1.374(10) .
C24A C25A 1.370(11) .
C24A H24A 0.9500 .
C24B C25B 1.372(13) .
C24B H24B 0.9500 .
C25A C26A 1.382(11) .
C25A H25A 0.9500 .
C25B C26B 1.361(12) .
C25B H25B 0.9500 .
C26A H26A 0.9500 .
C26B H26B 0.9500 .
O27A C28A 1.434(10) .
O27A H27A 0.9501 .
O27B C28B 1.370(19) .
O27B H27B 0.9500 .
C28A H28A 0.9800 .
C28A H28B 0.9800 .
C28A H28C 0.9800 .
C28B H28D 0.9800 .
C28B H28E 0.9800 .
C28B H28F 0.9800 .
Cl30 O31 1.325(17) 2_657
Cl30 O31 1.325(17) .
Cl30 O32 1.326(18) .
Cl30 O32 1.326(18) 2_657
Cl35 O36 1.360(10) 2_656
Cl35 O36 1.360(10) .
Cl35 O37 1.391(11) 2_656
Cl35 O37 1.391(11) .
Cl40 O44 1.325(13) .
Cl40 O43 1.341(8) .
Cl40 O41 1.376(14) .
Cl40 O42 1.569(10) .
C52 O51 1.322(18) .
C52 H52A 0.9800 .
C52 H52B 0.9800 .
C52 H52C 0.9800 .
O51 H51 0.8400 .

loop_
_geom_torsion_atom_site_label_1
_geom_torsion_atom_site_label_2
_geom_torsion_atom_site_label_3
_geom_torsion_atom_site_label_4
_geom_torsion
_geom_torsion_site_symmetry_1
_geom_torsion_site_symmetry_4
N21A Cu1 N1A C6A 87.3(10) 2_657 .
O13A Cu1 N1A C6A 177.5(6) . .
O17A Cu1 N1A C6A 2.0(5) . .
O27A Cu1 N1A C6A -91.3(6) . .
N21A Cu1 N1A C2A -87.5(10) 2_657 .
O13A Cu1 N1A C2A 2.6(5) . .
O17A Cu1 N1A C2A -172.9(6) . .
O27A Cu1 N1A C2A 93.9(5) . .
C2B N1B Cu2 N21B 86.1(12) . 2_656
C6B N1B Cu2 N21B -88.5(13) . 2_656
C2B N1B Cu2 O13B -3.0(6) . .
C6B N1B Cu2 O13B -177.6(6) . .
C2B N1B Cu2 O17B 171.7(6) . .
C6B N1B Cu2 O17B -2.9(5) . .
C2B N1B Cu2 O27B -94.9(6) . .
C6B N1B Cu2 O27B 90.5(6) . .
C6A N1A C2A C3A 2.1(11) . .
Cu1 N1A C2A C3A 176.8(6) . .
C6A N1A C2A C12A -174.3(7) . .
Cu1 N1A C2A C12A 0.4(8) . .
C6B N1B C2B C3B -1.4(12) . .
Cu2 N1B C2B C3B -175.8(7) . .
C6B N1B C2B C12B 176.9(7) . .
Cu2 N1B C2B C12B 2.4(9) . .
N1A C2A C3A C4A 0.5(12) . .
C12A C2A C3A C4A 176.2(8) . .
N1B C2B C3B C4B -0.4(13) . .
C12B C2B C3B C4B -178.3(8) . .
C2A C3A C4A C5A -2.5(14) . .
C2B C3B C4B C5B 1.0(13) . .
C3A C4A C5A C6A 1.9(14) . .
C3B C4B C5B C6B 0.1(13) . .
C2A N1A C6A C5A -2.8(11) . .
Cu1 N1A C6A C5A -177.4(6) . .
C2A N1A C6A C16A 173.3(6) . .
Cu1 N1A C6A C16A -1.3(8) . .
C4A C5A C6A N1A 0.8(12) . .
C4A C5A C6A C16A -174.5(8) . .
C2B N1B C6B C5B 2.5(11) . .
Cu2 N1B C6B C5B 176.9(6) . .
C2B N1B C6B C16B -172.4(7) . .
Cu2 N1B C6B C16B 2.0(8) . .
C4B C5B C6B N1B -1.8(12) . .
C4B C5B C6B C16B 171.8(7) . .
N1A C2A C12A O14A 171.1(7) . .
C3A C2A C12A O14A -5.0(13) . .
N1A C2A C12A O13A -5.3(10) . .
C3A C2A C12A O13A 178.7(8) . .
N1B C2B C12B O14B 178.3(8) . .
C3B C2B C12B O14B -3.6(14) . .
N1B C2B C12B O13B 0.2(11) . .
C3B C2B C12B O13B 178.3(9) . .
O14A C12A O13A Cu1 -168.7(6) . .
C2A C12A O13A Cu1 7.5(8) . .
N1A Cu1 O13A C12A -5.7(5) . .
N21A Cu1 O13A C12A 156.3(5) 2_657 .
O17A Cu1 O13A C12A 7.5(10) . .
O27A Cu1 O13A C12A -104.2(6) . .
O14B C12B O13B Cu2 179.5(7) . .
C2B C12B O13B Cu2 -2.5(10) . .
N1B Cu2 O13B C12B 2.9(6) . .
N21B Cu2 O13B C12B -162.0(6) 2_656 .
O17B Cu2 O13B C12B -12.8(11) . .
O27B Cu2 O13B C12B 100.9(6) . .
N1A C6A C16A O17A -0.7(10) . .
C5A C6A C16A O17A 175.0(8) . .
N1A C6A C16A N18A -179.1(7) . .
C5A C6A C16A N18A -3.4(13) . .
N1B C6B C16B O17B 1.1(9) . .
C5B C6B C16B O17B -173.1(8) . .
N1B C6B C16B N18B 177.1(7) . .
C5B C6B C16B N18B 2.9(12) . .
N18A C16A O17A Cu1 -179.4(6) . .
C6A C16A O17A Cu1 2.2(9) . .
N1A Cu1 O17A C16A -2.3(5) . .
N21A Cu1 O17A C16A -164.5(6) 2_657 .
O13A Cu1 O17A C16A -15.5(10) . .
O27A Cu1 O17A C16A 95.8(6) . .
N18B C16B O17B Cu2 -179.2(6) . .
C6B C16B O17B Cu2 -3.3(8) . .
N1B Cu2 O17B C16B 3.3(5) . .
N21B Cu2 O17B C16B 168.3(5) 2_656 .
O13B Cu2 O17B C16B 19.1(10) . .
O27B Cu2 O17B C16B -94.3(5) . .
O17A C16A N18A C19A -7.4(12) . .
C6A C16A N18A C19A 170.9(6) . .
O17B C16B N18B C19B 8.3(12) . .
C6B C16B N18B C19B -167.5(6) . .
C16A N18A C19A C23A -102.3(8) . .
C16B N18B C19B C23B 100.0(8) . .
C26A N21A C22A C23A -2.9(11) . .
Cu1 N21A C22A C23A 170.3(6) 2_657 .
C26B N21B C22B C23B 4.0(12) . .
Cu2 N21B C22B C23B -170.8(6) 2_656 .
N21A C22A C23A C24A 2.7(11) . .
N21A C22A C23A C19A -174.7(7) . .
N18A C19A C23A C22A 86.1(8) . .
N18A C19A C23A C24A -91.3(8) . .
N21B C22B C23B C24B -2.7(12) . .
N21B C22B C23B C19B 175.8(7) . .
N18B C19B C23B C24B 90.0(9) . .
N18B C19B C23B C22B -88.3(8) . .
C22A C23A C24A C25A -1.2(11) . .
C19A C23A C24A C25A 176.2(7) . .
C22B C23B C24B C25B 0.1(12) . .
C19B C23B C24B C25B -178.3(7) . .
C23A C24A C25A C26A 0.1(11) . .
C23B C24B C25B C26B 1.0(12) . .
C22A N21A C26A C25A 1.7(10) . .
Cu1 N21A C26A C25A -171.5(5) 2_657 .
C24A C25A C26A N21A -0.4(11) . .
C22B N21B C26B C25B -2.8(13) . .
Cu2 N21B C26B C25B 171.9(7) 2_656 .
C24B C25B C26B N21B 0.4(13) . .
N1A Cu1 O27A C28A -2.3(7) . .
N21A Cu1 O27A C28A 178.1(6) 2_657 .
O13A Cu1 O27A C28A 78.6(6) . .
O17A Cu1 O27A C28A -83.0(6) . .
N1B Cu2 O27B C28B 32.0(15) . .
N21B Cu2 O27B C28B -148.2(15) 2_656 .
O13B Cu2 O27B C28B -49.5(15) . .
O17B Cu2 O27B C28B 112.5(15) . .
